data_4315953
loop_
_publ_author_name
'Manuel Jim\'enez-Tenorio'
'M. Carmen Puerta'
'Pedro Valerga'
'Salvador Moncho'
'Gregori Ujaque'
'Agust\'i Lled\'os'

_publ_contact_author_address
;
Departamento de CMIM y Qu\'imica Inorg\'anica
Universidad de C\'adiz
Facultad de Ciencias
Campus Universitario del R\'io San Pedro
11510. Puerto Real. SPAIN.
;
_publ_contact_author_email pedro.valerga@uca.es
_publ_contact_author_fax '34 (956) 016288'
_publ_contact_author_name 'Pedro Valerga'
_publ_contact_author_phone '34 (956) 016340'
_publ_section_title
;
 Proton-Transfer Reactions to Half-Sandwich Ruthenium Trihydride Complexes
 Bearing Hemilabile P,N Ligands: Experimental and Density Functional
 Theory Studies
;
_journal_issue 13
_journal_name_full 'Inorganic Chemistry'
_journal_page_first 6035
_journal_page_last 6057
_journal_paper_doi 10.1021/ic100710d
_journal_volume 49
_journal_year 2010
_chemical_formula_moiety 'C32 H12 B F24, C26 H39 N P Ru'
_chemical_formula_sum 'C58 H51 B F24 N P Ru'
_chemical_formula_weight 1360.85
_chemical_name_systematic
'(Dihydrogen)-{\k^2^ N,P-2-[(diisopropylphosphanyl)-methyl]-quinoline}-(pentahapto-pentamethyl-cyclopentadienyl)-ruthenium (II) tetrakis{3,5-bis(trifluoromethyl)phenyl}borate'
_space_group_IT_number 14
_symmetry_cell_setting monoclinic
_symmetry_Int_Tables_number 14
_symmetry_space_group_name_Hall '-P 2ybc'
_symmetry_space_group_name_H-M 'P 1 21/c 1'
_atom_sites_solution_hydrogens geom
_atom_sites_solution_primary vecmap
_atom_sites_solution_secondary difmap
_audit_creation_method SHELXL-97
_cell_angle_alpha 90.00
_cell_angle_beta 107.12(3)
_cell_angle_gamma 90.00
_cell_formula_units_Z 4
_cell_length_a 20.381(4)
_cell_length_b 12.780(3)
_cell_length_c 23.367(5)
_cell_measurement_reflns_used 3448
_cell_measurement_temperature 100(2)
_cell_measurement_theta_max 20.570
_cell_measurement_theta_min 2.416
_cell_volume 5817(2)
_computing_cell_refinement 'SAINT (Bruker, 2001)'
_computing_data_collection 'SMART (Bruker, 2001)'
_computing_data_reduction 'SAINT (Bruker, 2001)'
_computing_molecular_graphics 'ORTEP-3 vers. 1.08 (Farrugia, 2005)'
_computing_publication_material 'SHELXTL (Sheldrick, 2001)'
_computing_structure_refinement 'SHELXTL (Sheldrick, 2001)'
_computing_structure_solution 'SHELXTL (Sheldrick, 2001)'
_diffrn_ambient_temperature 100(2)
_diffrn_measured_fraction_theta_full 0.973
_diffrn_measured_fraction_theta_max 0.973
_diffrn_measurement_device_type 'Bruker SMART APEX CCD area detector'
_diffrn_measurement_method '1700 omega scan frames, 0.3 deg, 10 sec'
_diffrn_radiation_monochromator graphite
_diffrn_radiation_probe x-ray
_diffrn_radiation_type MoK\a
_diffrn_radiation_wavelength 0.71073
_diffrn_reflns_av_R_equivalents 0.0747
_diffrn_reflns_av_sigmaI/netI 0.0825
_diffrn_reflns_limit_h_max 24
_diffrn_reflns_limit_h_min -24
_diffrn_reflns_limit_k_max 13
_diffrn_reflns_limit_k_min -15
_diffrn_reflns_limit_l_max 27
_diffrn_reflns_limit_l_min -23
_diffrn_reflns_number 35587
_diffrn_reflns_theta_full 25.05
_diffrn_reflns_theta_max 25.05
_diffrn_reflns_theta_min 1.82
_diffrn_source 'fine-focus sealed tube'
_diffrn_source_type 'Bruker SMART APEX'
_diffrn_standards_decay_% -0.0178
_diffrn_standards_number 0
_exptl_absorpt_coefficient_mu 0.413
_exptl_absorpt_correction_T_max 0.935
_exptl_absorpt_correction_T_min 0.741
_exptl_absorpt_correction_type multi-scan
_exptl_absorpt_process_details '(SADABS; Sheldrick, 2004)'
_exptl_crystal_colour 'yellow greenish'
_exptl_crystal_density_diffrn 1.554
_exptl_crystal_density_method 'not measured'
_exptl_crystal_description block
_exptl_crystal_F_000 2744
_exptl_crystal_size_max 0.40
_exptl_crystal_size_mid 0.37
_exptl_crystal_size_min 0.18
_refine_diff_density_max 0.753
_refine_diff_density_min -0.415
_refine_diff_density_rms 0.084
_refine_ls_extinction_method none
_refine_ls_goodness_of_fit_ref 1.061
_refine_ls_hydrogen_treatment mixed
_refine_ls_matrix_type full
_refine_ls_number_parameters 810
_refine_ls_number_reflns 10028
_refine_ls_number_restraints 0
_refine_ls_restrained_S_all 1.061
_refine_ls_R_factor_all 0.1005
_refine_ls_R_factor_gt 0.0621
_refine_ls_shift/su_max 0.001
_refine_ls_shift/su_mean 0.000
_refine_ls_structure_factor_coef Fsqd
_refine_ls_weighting_details 'calc w=1/[\s^2^(Fo^2^)+(0.0565P)^2^+4.0588P] where P=(Fo^2^+2Fc^2^)/3'
_refine_ls_weighting_scheme calc
_refine_ls_wR_factor_gt 0.1221
_refine_ls_wR_factor_ref 0.1348
_reflns_number_gt 7223
_reflns_number_total 10028
_reflns_threshold_expression >2sigma(I)
_cod_data_source_file ic100710d_si_002_5.cif
_cod_data_source_block pv0926
_cod_original_sg_symbol_H-M 'P 21/c'
_cod_database_code 4315953

loop_
_symmetry_equiv_pos_as_xyz
'x, y, z'
'-x, y+1/2, -z+1/2'
'-x, -y, -z'
'x, -y-1/2, z-1/2'

loop_
_atom_site_label
_atom_site_type_symbol
_atom_site_fract_x
_atom_site_fract_y
_atom_site_fract_z
_atom_site_U_iso_or_equiv
_atom_site_adp_type
_atom_site_occupancy
_atom_site_symmetry_multiplicity
_atom_site_calc_flag
_atom_site_refinement_flags
_atom_site_disorder_assembly
_atom_site_disorder_group
Ru1 Ru 0.733844(19) 0.30051(3) 0.511328(16) 0.02521(12) Uani 1 1 d . . .
H1 H 0.782(2) 0.270(4) 0.466(2) 0.038 Uiso 1 1 d . . .
H2 H 0.751(2) 0.278(4) 0.447(2) 0.038 Uiso 1 1 d . . .
P1 P 0.64916(6) 0.17806(9) 0.47784(5) 0.0245(3) Uani 1 1 d . . .
N1 N 0.7766(2) 0.1669(3) 0.56749(16) 0.0298(9) Uani 1 1 d . . .
C1 C 0.7747(3) 0.4134(3) 0.5862(2) 0.0323(12) Uani 1 1 d . . .
C2 C 0.7016(3) 0.4039(3) 0.5724(2) 0.0335(12) Uani 1 1 d . . .
C3 C 0.6731(3) 0.4426(3) 0.5125(2) 0.0356(12) Uani 1 1 d . . .
C4 C 0.7273(3) 0.4670(4) 0.4890(2) 0.0363(13) Uani 1 1 d . . .
C5 C 0.7905(3) 0.4512(3) 0.5360(2) 0.0345(12) Uani 1 1 d . . .
C6 C 0.8237(3) 0.3909(4) 0.6468(2) 0.0638(19) Uani 1 1 d . . .
H6A H 0.8700 0.3811 0.6432 0.096 Uiso 1 1 calc R . .
H6B H 0.8093 0.3271 0.6631 0.096 Uiso 1 1 calc R . .
H6C H 0.8238 0.4497 0.6737 0.096 Uiso 1 1 calc R . .
C7 C 0.6622(4) 0.3812(4) 0.6157(3) 0.065(2) Uani 1 1 d . . .
H7A H 0.6889 0.3336 0.6468 0.098 Uiso 1 1 calc R . .
H7B H 0.6183 0.3484 0.5945 0.098 Uiso 1 1 calc R . .
H7C H 0.6537 0.4466 0.6342 0.098 Uiso 1 1 calc R . .
C8 C 0.5985(3) 0.4651(4) 0.4819(3) 0.0639(19) Uani 1 1 d . . .
H8A H 0.5898 0.5400 0.4847 0.096 Uiso 1 1 calc R . .
H8B H 0.5700 0.4252 0.5014 0.096 Uiso 1 1 calc R . .
H8C H 0.5872 0.4447 0.4397 0.096 Uiso 1 1 calc R . .
C9 C 0.7210(4) 0.5165(4) 0.4296(3) 0.071(2) Uani 1 1 d . . .
H9A H 0.6773 0.4958 0.4009 0.106 Uiso 1 1 calc R . .
H9B H 0.7590 0.4932 0.4150 0.106 Uiso 1 1 calc R . .
H9C H 0.7225 0.5928 0.4339 0.106 Uiso 1 1 calc R . .
C10 C 0.8599(3) 0.4808(5) 0.5306(3) 0.072(2) Uani 1 1 d . . .
H10A H 0.8657 0.5568 0.5343 0.109 Uiso 1 1 calc R . .
H10B H 0.8635 0.4583 0.4915 0.109 Uiso 1 1 calc R . .
H10C H 0.8958 0.4464 0.5624 0.109 Uiso 1 1 calc R . .
C11 C 0.7333(3) 0.1026(3) 0.5829(2) 0.0321(12) Uani 1 1 d . . .
C12 C 0.7559(3) 0.0243(4) 0.6270(2) 0.0433(14) Uani 1 1 d . . .
H12 H 0.7235 -0.0187 0.6380 0.052 Uiso 1 1 calc R . .
C13 C 0.8242(3) 0.0112(4) 0.6536(2) 0.0513(16) Uani 1 1 d . . .
H13 H 0.8395 -0.0399 0.6842 0.062 Uiso 1 1 calc R . .
C14 C 0.8718(3) 0.0717(4) 0.6367(2) 0.0452(15) Uani 1 1 d . . .
C15 C 0.9435(3) 0.0580(5) 0.6599(3) 0.063(2) Uani 1 1 d . . .
H15 H 0.9609 0.0068 0.6901 0.075 Uiso 1 1 calc R . .
C16 C 0.9878(4) 0.1153(6) 0.6404(3) 0.067(2) Uani 1 1 d . . .
H16 H 1.0358 0.1038 0.6561 0.080 Uiso 1 1 calc R . .
C17 C 0.9631(3) 0.1919(5) 0.5970(3) 0.0563(16) Uani 1 1 d . . .
H17 H 0.9947 0.2331 0.5838 0.068 Uiso 1 1 calc R . .
C18 C 0.8944(3) 0.2090(4) 0.5730(2) 0.0434(14) Uani 1 1 d . . .
H18 H 0.8786 0.2610 0.5431 0.052 Uiso 1 1 calc R . .
C19 C 0.8471(3) 0.1502(4) 0.5922(2) 0.0365(13) Uani 1 1 d . . .
C20 C 0.6581(3) 0.1116(4) 0.5496(2) 0.0340(12) Uani 1 1 d . . .
H20A H 0.6343 0.1522 0.5737 0.041 Uiso 1 1 calc R . .
H20B H 0.6372 0.0411 0.5424 0.041 Uiso 1 1 calc R . .
C21 C 0.5564(2) 0.2071(3) 0.4509(2) 0.0310(11) Uani 1 1 d . . .
H21 H 0.5472 0.2628 0.4776 0.037 Uiso 1 1 calc R . .
C22 C 0.5117(3) 0.1132(4) 0.4552(3) 0.0483(15) Uani 1 1 d . . .
H22A H 0.4632 0.1325 0.4396 0.072 Uiso 1 1 calc R . .
H22B H 0.5217 0.0918 0.4972 0.072 Uiso 1 1 calc R . .
H22C H 0.5216 0.0550 0.4317 0.072 Uiso 1 1 calc R . .
C23 C 0.5348(2) 0.2511(4) 0.3874(2) 0.0407(13) Uani 1 1 d . . .
H23A H 0.5324 0.1942 0.3587 0.061 Uiso 1 1 calc R . .
H23B H 0.5686 0.3030 0.3834 0.061 Uiso 1 1 calc R . .
H23C H 0.4897 0.2843 0.3793 0.061 Uiso 1 1 calc R . .
C24 C 0.6618(2) 0.0757(3) 0.4258(2) 0.0265(11) Uani 1 1 d . . .
H24 H 0.6181 0.0347 0.4124 0.032 Uiso 1 1 calc R . .
C25 C 0.6744(3) 0.1211(4) 0.3697(2) 0.0392(13) Uani 1 1 d . . .
H25A H 0.7189 0.1570 0.3806 0.059 Uiso 1 1 calc R . .
H25B H 0.6380 0.1711 0.3511 0.059 Uiso 1 1 calc R . .
H25C H 0.6746 0.0646 0.3414 0.059 Uiso 1 1 calc R . .
C26 C 0.7186(3) -0.0014(4) 0.4552(2) 0.0351(12) Uani 1 1 d . . .
H26A H 0.7224 -0.0540 0.4258 0.053 Uiso 1 1 calc R . .
H26B H 0.7078 -0.0360 0.4887 0.053 Uiso 1 1 calc R . .
H26C H 0.7623 0.0362 0.4700 0.053 Uiso 1 1 calc R . .
F1 F 0.0802(2) 0.2549(3) -0.00727(13) 0.0792(12) Uani 1 1 d . . .
F2 F 0.13995(17) 0.3632(3) -0.03746(13) 0.0630(10) Uani 1 1 d . . .
F3 F 0.04188(17) 0.4067(3) -0.03489(14) 0.0739(11) Uani 1 1 d . . .
F4 F 0.1269(2) 0.7046(2) 0.10478(15) 0.0710(11) Uani 1 1 d . . .
F5 F 0.07394(17) 0.6418(2) 0.16196(18) 0.0711(11) Uani 1 1 d . . .
F6 F 0.18001(17) 0.6720(2) 0.19502(15) 0.0599(9) Uani 1 1 d . . .
F7 F 0.34216(13) 0.15940(19) 0.44538(11) 0.0319(6) Uani 1 1 d . . .
F8 F 0.38359(13) 0.3122(2) 0.44346(11) 0.0366(7) Uani 1 1 d . . .
F9 F 0.30700(14) 0.2861(2) 0.48870(11) 0.0426(7) Uani 1 1 d . . .
F10A F 0.0657(2) 0.3158(6) 0.3767(2) 0.0557(16) Uani 0.799(8) 1 d P A 1
F11A F 0.0530(2) 0.4097(4) 0.2980(2) 0.0461(14) Uani 0.799(8) 1 d P A 1
F12A F 0.0400(2) 0.2458(4) 0.2900(3) 0.0646(19) Uani 0.799(8) 1 d P A 1
F13 F 0.43460(13) 0.18459(18) 0.09956(11) 0.0336(7) Uani 1 1 d . . .
F14 F 0.52175(13) 0.2842(2) 0.13306(12) 0.0373(7) Uani 1 1 d . . .
F15 F 0.43292(14) 0.3409(2) 0.06645(11) 0.0359(7) Uani 1 1 d . . .
F16A F 0.4797(3) 0.4994(4) 0.3408(3) 0.0638(17) Uani 0.863(6) 1 d P B 1
F17A F 0.4202(2) 0.6101(2) 0.27985(15) 0.0399(11) Uani 0.863(6) 1 d P B 1
F18A F 0.5160(2) 0.5672(4) 0.2704(2) 0.078(2) Uani 0.863(6) 1 d P B 1
F19 F 0.37619(14) -0.0600(2) 0.30108(13) 0.0452(8) Uani 1 1 d . . .
F20 F 0.31208(16) -0.1882(2) 0.26240(19) 0.0796(12) Uani 1 1 d . . .
F21 F 0.37382(16) -0.1149(2) 0.21464(14) 0.0592(9) Uani 1 1 d . . .
F22 F 0.07566(15) -0.1152(2) 0.17140(18) 0.0667(11) Uani 1 1 d . . .
F23 F 0.0700(2) -0.0366(5) 0.09194(17) 0.126(2) Uani 1 1 d . . .
F24 F 0.04152(14) 0.0398(2) 0.16041(19) 0.0749(12) Uani 1 1 d . . .
F10B F 0.0523(8) 0.2240(16) 0.3323(9) 0.0557(16) Uani 0.201(8) 1 d P A 2
F11B F 0.0757(11) 0.3687(17) 0.3796(10) 0.0461(14) Uani 0.201(8) 1 d P A 2
F12B F 0.0389(11) 0.365(2) 0.2833(12) 0.0646(19) Uani 0.201(8) 1 d P A 2
F16B F 0.5375(15) 0.503(2) 0.3084(12) 0.0638(17) Uani 0.137(6) 1 d P B 2
F17B F 0.4577(18) 0.525(3) 0.3394(19) 0.0399(11) Uani 0.137(6) 1 d P B 2
F18B F 0.4564(17) 0.612(3) 0.2688(15) 0.078(2) Uani 0.137(6) 1 d P B 2
C27 C 0.2011(2) 0.3571(3) 0.15870(19) 0.0199(10) Uani 1 1 d . . .
C28 C 0.1701(2) 0.3269(3) 0.09978(19) 0.0207(10) Uani 1 1 d . . .
H28 H 0.1785 0.2582 0.0880 0.025 Uiso 1 1 calc R . .
C29 C 0.1279(2) 0.3919(3) 0.0577(2) 0.0233(10) Uani 1 1 d . . .
C30 C 0.1148(2) 0.4935(3) 0.0728(2) 0.0258(11) Uani 1 1 d . . .
H30 H 0.0851 0.5382 0.0442 0.031 Uiso 1 1 calc R . .
C31 C 0.1459(2) 0.5278(3) 0.1306(2) 0.0231(10) Uani 1 1 d . . .
C32 C 0.1875(2) 0.4609(3) 0.1725(2) 0.0205(10) Uani 1 1 d . . .
H32 H 0.2078 0.4859 0.2121 0.025 Uiso 1 1 calc R . .
C33 C 0.0969(3) 0.3542(4) -0.0046(2) 0.0321(12) Uani 1 1 d . . .
C34 C 0.1313(3) 0.6349(4) 0.1483(2) 0.0318(12) Uani 1 1 d . . .
C35 C 0.2377(2) 0.2987(3) 0.27435(18) 0.0190(9) Uani 1 1 d . . .
C36 C 0.2868(2) 0.2844(3) 0.32961(19) 0.0223(10) Uani 1 1 d . . .
H36 H 0.3334 0.2751 0.3308 0.027 Uiso 1 1 calc R . .
C37 C 0.2698(2) 0.2831(3) 0.38324(19) 0.0218(10) Uani 1 1 d . . .
C38 C 0.2027(2) 0.2955(3) 0.38355(19) 0.0242(10) Uani 1 1 d . . .
H38 H 0.1910 0.2949 0.4200 0.029 Uiso 1 1 calc R . .
C39 C 0.1529(2) 0.3087(3) 0.32898(19) 0.0241(10) Uani 1 1 d . A .
C40 C 0.1703(2) 0.3115(3) 0.27617(19) 0.0201(9) Uani 1 1 d . . .
H40 H 0.1351 0.3225 0.2397 0.024 Uiso 1 1 calc R . .
C41 C 0.3250(2) 0.2612(4) 0.4396(2) 0.0286(11) Uani 1 1 d . . .
C42 C 0.0788(3) 0.3196(4) 0.3255(2) 0.0365(13) Uani 1 1 d . . .
C43 C 0.3310(2) 0.3218(3) 0.21086(18) 0.0179(9) Uani 1 1 d . . .
C44 C 0.3620(2) 0.2828(3) 0.16851(18) 0.0193(10) Uani 1 1 d . . .
H44 H 0.3398 0.2283 0.1423 0.023 Uiso 1 1 calc R . .
C45 C 0.4239(2) 0.3216(3) 0.16405(18) 0.0184(9) Uani 1 1 d . . .
C46 C 0.4574(2) 0.4006(3) 0.20131(19) 0.0230(10) Uani 1 1 d . . .
H46 H 0.4999 0.4271 0.1984 0.028 Uiso 1 1 calc R . .
C47 C 0.4282(2) 0.4409(3) 0.2432(2) 0.0254(11) Uani 1 1 d . B .
C48 C 0.3661(2) 0.4015(3) 0.24714(19) 0.0217(10) Uani 1 1 d . . .
H48 H 0.3469 0.4307 0.2760 0.026 Uiso 1 1 calc R . .
C49 C 0.4530(2) 0.2822(3) 0.1163(2) 0.0231(10) Uani 1 1 d . . .
C50 C 0.4621(2) 0.5275(4) 0.2834(2) 0.0338(12) Uani 1 1 d . . .
C51 C 0.2402(2) 0.1593(3) 0.19844(17) 0.0173(9) Uani 1 1 d . . .
C52 C 0.2913(2) 0.0840(3) 0.22146(18) 0.0195(10) Uani 1 1 d . . .
H52 H 0.3376 0.1065 0.2369 0.023 Uiso 1 1 calc R . .
C53 C 0.2769(2) -0.0220(3) 0.2226(2) 0.0248(10) Uani 1 1 d . . .
C54 C 0.2101(2) -0.0584(3) 0.19912(19) 0.0240(10) Uani 1 1 d . . .
H54 H 0.2000 -0.1309 0.1997 0.029 Uiso 1 1 calc R . .
C55 C 0.1589(2) 0.0132(3) 0.1750(2) 0.0243(10) Uani 1 1 d . . .
C56 C 0.1738(2) 0.1185(3) 0.17547(19) 0.0222(10) Uani 1 1 d . . .
H56 H 0.1371 0.1660 0.1593 0.027 Uiso 1 1 calc R . .
C57 C 0.3337(2) -0.0964(4) 0.2497(2) 0.0336(12) Uani 1 1 d . . .
C58 C 0.0863(3) -0.0234(4) 0.1493(2) 0.0342(12) Uani 1 1 d . . .
B1 B 0.2538(3) 0.2845(4) 0.2096(2) 0.0200(11) Uani 1 1 d . . .

loop_
_atom_site_aniso_label
_atom_site_aniso_U_11
_atom_site_aniso_U_22
_atom_site_aniso_U_33
_atom_site_aniso_U_23
_atom_site_aniso_U_13
_atom_site_aniso_U_12
Ru1 0.0301(2) 0.0216(2) 0.0259(2) -0.00184(17) 0.01126(17) 0.00115(17)
P1 0.0277(7) 0.0196(6) 0.0303(7) 0.0010(5) 0.0149(6) 0.0034(5)
N1 0.037(3) 0.030(2) 0.021(2) -0.0045(17) 0.0057(19) 0.0078(18)
C1 0.048(3) 0.025(3) 0.023(3) -0.007(2) 0.009(2) -0.001(2)
C2 0.051(3) 0.019(2) 0.041(3) -0.006(2) 0.028(3) -0.006(2)
C3 0.038(3) 0.014(2) 0.051(4) -0.005(2) 0.007(3) 0.003(2)
C4 0.064(4) 0.020(3) 0.030(3) -0.005(2) 0.023(3) 0.001(2)
C5 0.044(3) 0.021(3) 0.043(3) -0.009(2) 0.019(3) -0.006(2)
C6 0.093(5) 0.042(4) 0.037(4) -0.012(3) -0.010(3) 0.013(3)
C7 0.111(6) 0.036(3) 0.080(5) -0.017(3) 0.075(4) -0.009(3)
C8 0.045(4) 0.034(3) 0.098(5) -0.023(3) -0.002(3) 0.011(3)
C9 0.141(7) 0.035(3) 0.040(4) 0.009(3) 0.033(4) 0.011(4)
C10 0.066(5) 0.044(4) 0.127(6) -0.009(4) 0.060(4) -0.014(3)
C11 0.056(4) 0.020(3) 0.024(3) -0.001(2) 0.017(3) 0.008(2)
C12 0.078(4) 0.029(3) 0.025(3) -0.003(2) 0.017(3) 0.007(3)
C13 0.082(5) 0.032(3) 0.025(3) -0.001(3) -0.006(3) 0.019(3)
C14 0.063(4) 0.035(3) 0.027(3) -0.014(3) -0.004(3) 0.015(3)
C15 0.064(5) 0.061(4) 0.039(4) -0.022(3) -0.022(3) 0.029(4)
C16 0.051(4) 0.074(5) 0.061(5) -0.039(4) -0.007(4) 0.024(4)
C17 0.041(4) 0.064(4) 0.055(4) -0.025(4) 0.001(3) 0.009(3)
C18 0.037(3) 0.051(3) 0.039(3) -0.019(3) 0.006(3) 0.007(3)
C19 0.043(3) 0.030(3) 0.031(3) -0.019(2) 0.003(3) 0.010(2)
C20 0.049(3) 0.023(3) 0.037(3) 0.003(2) 0.023(3) 0.004(2)
C21 0.027(3) 0.022(2) 0.049(3) 0.001(2) 0.018(2) 0.003(2)
C22 0.030(3) 0.032(3) 0.090(5) -0.001(3) 0.028(3) 0.002(2)
C23 0.023(3) 0.038(3) 0.057(4) 0.001(3) 0.005(3) 0.007(2)
C24 0.026(3) 0.022(2) 0.034(3) -0.010(2) 0.013(2) -0.002(2)
C25 0.044(3) 0.044(3) 0.031(3) -0.005(2) 0.013(3) 0.003(3)
C26 0.047(3) 0.028(3) 0.040(3) -0.002(2) 0.028(3) 0.009(2)
F1 0.139(4) 0.051(2) 0.0277(19) -0.0068(16) -0.006(2) -0.037(2)
F2 0.060(2) 0.099(3) 0.0339(19) -0.0205(18) 0.0201(17) -0.0076(19)
F3 0.062(2) 0.106(3) 0.036(2) -0.0172(19) -0.0133(17) 0.040(2)
F4 0.130(3) 0.0259(17) 0.065(2) 0.0140(16) 0.041(2) 0.0198(19)
F5 0.054(2) 0.042(2) 0.136(3) -0.029(2) 0.057(2) -0.0017(16)
F6 0.059(2) 0.0305(18) 0.075(2) -0.0202(16) -0.0042(19) 0.0047(15)
F7 0.0297(15) 0.0292(15) 0.0318(16) 0.0054(12) 0.0012(12) 0.0051(12)
F8 0.0266(15) 0.0453(17) 0.0322(16) -0.0032(13) -0.0001(12) -0.0073(13)
F9 0.0395(17) 0.066(2) 0.0215(15) -0.0042(14) 0.0082(13) 0.0150(15)
F10A 0.027(2) 0.118(5) 0.029(2) 0.024(3) 0.0182(18) 0.012(3)
F11A 0.027(2) 0.066(3) 0.050(3) 0.030(3) 0.018(2) 0.023(2)
F12A 0.029(2) 0.089(3) 0.081(5) -0.030(3) 0.024(2) -0.021(2)
F13 0.0405(16) 0.0256(15) 0.0404(16) -0.0094(12) 0.0208(13) -0.0050(12)
F14 0.0222(15) 0.0551(18) 0.0370(16) -0.0124(14) 0.0126(12) -0.0023(13)
F15 0.0522(18) 0.0347(15) 0.0244(15) 0.0088(12) 0.0167(14) 0.0095(13)
F16A 0.090(5) 0.034(3) 0.040(2) -0.004(2) -0.025(3) -0.007(2)
F17A 0.050(3) 0.0219(17) 0.043(2) -0.0129(15) 0.0072(18) 0.0018(16)
F18A 0.060(3) 0.079(3) 0.117(4) -0.075(3) 0.063(3) -0.056(3)
F19 0.0388(18) 0.0494(18) 0.0430(19) 0.0094(15) 0.0051(15) 0.0175(14)
F20 0.049(2) 0.0329(19) 0.140(4) 0.042(2) 0.003(2) -0.0005(16)
F21 0.055(2) 0.068(2) 0.056(2) -0.0016(17) 0.0188(17) 0.0367(17)
F22 0.0337(18) 0.0283(17) 0.141(3) 0.0077(19) 0.030(2) -0.0090(14)
F23 0.062(3) 0.261(6) 0.048(3) -0.027(3) 0.005(2) -0.092(3)
F24 0.0202(17) 0.0320(18) 0.167(4) -0.013(2) 0.019(2) -0.0012(13)
F10B 0.027(2) 0.118(5) 0.029(2) 0.024(3) 0.0182(18) 0.012(3)
F11B 0.027(2) 0.066(3) 0.050(3) 0.030(3) 0.018(2) 0.023(2)
F12B 0.029(2) 0.089(3) 0.081(5) -0.030(3) 0.024(2) -0.021(2)
F16B 0.090(5) 0.034(3) 0.040(2) -0.004(2) -0.025(3) -0.007(2)
F17B 0.050(3) 0.0219(17) 0.043(2) -0.0129(15) 0.0072(18) 0.0018(16)
F18B 0.060(3) 0.079(3) 0.117(4) -0.075(3) 0.063(3) -0.056(3)
C27 0.016(2) 0.022(2) 0.025(3) 0.0001(19) 0.011(2) -0.0030(18)
C28 0.024(2) 0.018(2) 0.023(3) 0.0000(19) 0.012(2) -0.0001(18)
C29 0.020(2) 0.024(3) 0.026(3) 0.001(2) 0.008(2) -0.0030(19)
C30 0.023(3) 0.028(3) 0.027(3) 0.007(2) 0.009(2) 0.004(2)
C31 0.023(3) 0.019(2) 0.030(3) 0.002(2) 0.012(2) 0.0000(19)
C32 0.019(2) 0.020(2) 0.024(3) -0.0027(19) 0.009(2) -0.0050(19)
C33 0.035(3) 0.031(3) 0.032(3) 0.003(2) 0.012(3) 0.005(2)
C34 0.034(3) 0.024(3) 0.039(3) 0.003(2) 0.014(3) 0.003(2)
C35 0.021(2) 0.013(2) 0.022(2) 0.0003(19) 0.0061(19) -0.0020(19)
C36 0.018(2) 0.018(2) 0.032(3) -0.002(2) 0.009(2) -0.0007(18)
C37 0.022(2) 0.018(2) 0.027(3) -0.0024(19) 0.009(2) 0.0001(18)
C38 0.028(3) 0.024(2) 0.022(2) 0.002(2) 0.009(2) 0.001(2)
C39 0.021(2) 0.027(3) 0.027(3) 0.004(2) 0.011(2) 0.001(2)
C40 0.019(2) 0.015(2) 0.024(2) 0.0001(19) 0.0030(19) 0.0003(18)
C41 0.030(3) 0.034(3) 0.025(3) 0.000(2) 0.013(2) 0.004(2)
C42 0.025(3) 0.054(4) 0.032(3) 0.004(3) 0.012(2) 0.000(3)
C43 0.022(2) 0.015(2) 0.017(2) 0.0031(18) 0.0063(19) 0.0056(18)
C44 0.020(2) 0.016(2) 0.019(2) 0.0030(18) 0.0009(19) -0.0009(18)
C45 0.020(2) 0.016(2) 0.018(2) 0.0038(18) 0.0036(19) 0.0024(18)
C46 0.020(2) 0.020(2) 0.031(3) 0.000(2) 0.010(2) -0.0035(19)
C47 0.023(3) 0.022(2) 0.032(3) -0.006(2) 0.009(2) -0.0069(19)
C48 0.023(3) 0.018(2) 0.025(3) -0.0027(19) 0.008(2) 0.0010(19)
C49 0.018(2) 0.024(3) 0.026(3) -0.004(2) 0.003(2) -0.0042(19)
C50 0.028(3) 0.034(3) 0.044(4) -0.012(3) 0.017(3) -0.013(2)
C51 0.021(2) 0.021(2) 0.012(2) 0.0002(18) 0.0080(19) 0.0010(18)
C52 0.017(2) 0.023(2) 0.020(2) -0.0006(19) 0.0086(19) -0.0010(18)
C53 0.031(3) 0.018(2) 0.028(3) 0.0007(19) 0.012(2) 0.004(2)
C54 0.030(3) 0.015(2) 0.032(3) 0.001(2) 0.017(2) -0.004(2)
C55 0.024(3) 0.024(3) 0.029(3) -0.006(2) 0.014(2) -0.006(2)
C56 0.017(2) 0.025(3) 0.027(3) 0.002(2) 0.009(2) 0.0039(19)
C57 0.029(3) 0.024(3) 0.044(3) 0.005(2) 0.005(3) 0.001(2)
C58 0.033(3) 0.028(3) 0.044(3) -0.006(2) 0.015(3) -0.008(2)
B1 0.022(3) 0.017(3) 0.020(3) -0.001(2) 0.005(2) -0.001(2)

loop_
_atom_type_symbol
_atom_type_description
_atom_type_scat_dispersion_real
_atom_type_scat_dispersion_imag
_atom_type_scat_source
C C 0.0033 0.0016 'International Tables Vol C Tables 4.2.6.8 and 6.1.1.4'
H H 0.0000 0.0000 'International Tables Vol C Tables 4.2.6.8 and 6.1.1.4'
B B 0.0013 0.0007 'International Tables Vol C Tables 4.2.6.8 and 6.1.1.4'
N N 0.0061 0.0033 'International Tables Vol C Tables 4.2.6.8 and 6.1.1.4'
F F 0.0171 0.0103 'International Tables Vol C Tables 4.2.6.8 and 6.1.1.4'
P P 0.1023 0.0942 'International Tables Vol C Tables 4.2.6.8 and 6.1.1.4'
Ru Ru -1.2594 0.8363 'International Tables Vol C Tables 4.2.6.8 and 6.1.1.4'

loop_
_geom_angle_atom_site_label_1
_geom_angle_atom_site_label_2
_geom_angle_atom_site_label_3
_geom_angle
_geom_angle_site_symmetry_1
_geom_angle_site_symmetry_3
_geom_angle_publ_flag
N1 Ru1 C2 103.01(16) . . ?
N1 Ru1 C4 153.44(18) . . ?
C2 Ru1 C4 63.75(17) . . ?
N1 Ru1 C3 140.11(17) . . ?
C2 Ru1 C3 38.24(18) . . ?
C4 Ru1 C3 37.37(18) . . ?
N1 Ru1 C1 92.52(16) . . ?
C2 Ru1 C1 37.90(18) . . ?
C4 Ru1 C1 62.60(18) . . ?
C3 Ru1 C1 62.55(18) . . ?
N1 Ru1 C5 115.89(18) . . ?
C2 Ru1 C5 62.69(17) . . ?
C4 Ru1 C5 38.04(18) . . ?
C3 Ru1 C5 62.34(18) . . ?
C1 Ru1 C5 36.28(17) . . ?
N1 Ru1 P1 78.30(11) . . ?
C2 Ru1 P1 107.17(13) . . ?
C4 Ru1 P1 126.64(15) . . ?
C3 Ru1 P1 101.38(13) . . ?
C1 Ru1 P1 141.23(13) . . ?
C5 Ru1 P1 163.40(14) . . ?
N1 Ru1 H1 89.6(16) . . ?
C2 Ru1 H1 153.3(17) . . ?
C4 Ru1 H1 94.7(17) . . ?
C3 Ru1 H1 129.1(16) . . ?
C1 Ru1 H1 119.4(16) . . ?
C5 Ru1 H1 90.7(17) . . ?
P1 Ru1 H1 98.3(16) . . ?
N1 Ru1 H2 104.9(16) . . ?
C2 Ru1 H2 151.4(17) . . ?
C4 Ru1 H2 88.2(17) . . ?
C3 Ru1 H2 114.9(16) . . ?
C1 Ru1 H2 133.8(17) . . ?
C5 Ru1 H2 98.9(17) . . ?
P1 Ru1 H2 84.7(16) . . ?
H1 Ru1 H2 22.9(19) . . ?
C20 P1 C21 102.8(2) . . ?
C20 P1 C24 106.0(2) . . ?
C21 P1 C24 104.1(2) . . ?
C20 P1 Ru1 98.12(17) . . ?
C21 P1 Ru1 124.92(15) . . ?
C24 P1 Ru1 118.01(15) . . ?
C11 N1 C19 118.5(4) . . ?
C11 N1 Ru1 118.0(3) . . ?
C19 N1 Ru1 123.3(3) . . ?
C5 C1 C2 108.9(4) . . ?
C5 C1 C6 127.4(5) . . ?
C2 C1 C6 123.7(5) . . ?
C5 C1 Ru1 71.9(3) . . ?
C2 C1 Ru1 69.2(3) . . ?
C6 C1 Ru1 127.4(3) . . ?
C1 C2 C3 106.6(4) . . ?
C1 C2 C7 126.4(5) . . ?
C3 C2 C7 125.7(5) . . ?
C1 C2 Ru1 72.9(3) . . ?
C3 C2 Ru1 71.6(3) . . ?
C7 C2 Ru1 130.6(3) . . ?
C4 C3 C2 108.5(4) . . ?
C4 C3 C8 124.9(5) . . ?
C2 C3 C8 126.2(5) . . ?
C4 C3 Ru1 70.7(3) . . ?
C2 C3 Ru1 70.2(3) . . ?
C8 C3 Ru1 130.2(3) . . ?
C3 C4 C5 107.5(4) . . ?
C3 C4 C9 126.3(5) . . ?
C5 C4 C9 125.5(5) . . ?
C3 C4 Ru1 72.0(3) . . ?
C5 C4 Ru1 72.7(3) . . ?
C9 C4 Ru1 128.0(3) . . ?
C1 C5 C4 108.4(4) . . ?
C1 C5 C10 128.0(5) . . ?
C4 C5 C10 123.5(5) . . ?
C1 C5 Ru1 71.8(3) . . ?
C4 C5 Ru1 69.2(3) . . ?
C10 C5 Ru1 128.5(4) . . ?
C1 C6 H6A 109.5 . . ?
C1 C6 H6B 109.5 . . ?
H6A C6 H6B 109.5 . . ?
C1 C6 H6C 109.5 . . ?
H6A C6 H6C 109.5 . . ?
H6B C6 H6C 109.5 . . ?
C2 C7 H7A 109.5 . . ?
C2 C7 H7B 109.5 . . ?
H7A C7 H7B 109.5 . . ?
C2 C7 H7C 109.5 . . ?
H7A C7 H7C 109.5 . . ?
H7B C7 H7C 109.5 . . ?
C3 C8 H8A 109.5 . . ?
C3 C8 H8B 109.5 . . ?
H8A C8 H8B 109.5 . . ?
C3 C8 H8C 109.5 . . ?
H8A C8 H8C 109.5 . . ?
H8B C8 H8C 109.5 . . ?
C4 C9 H9A 109.5 . . ?
C4 C9 H9B 109.5 . . ?
H9A C9 H9B 109.5 . . ?
C4 C9 H9C 109.5 . . ?
H9A C9 H9C 109.5 . . ?
H9B C9 H9C 109.5 . . ?
C5 C10 H10A 109.5 . . ?
C5 C10 H10B 109.5 . . ?
H10A C10 H10B 109.5 . . ?
C5 C10 H10C 109.5 . . ?
H10A C10 H10C 109.5 . . ?
H10B C10 H10C 109.5 . . ?
N1 C11 C12 122.4(5) . . ?
N1 C11 C20 117.9(4) . . ?
C12 C11 C20 119.6(5) . . ?
C13 C12 C11 119.4(5) . . ?
C13 C12 H12 120.3 . . ?
C11 C12 H12 120.3 . . ?
C12 C13 C14 120.7(5) . . ?
C12 C13 H13 119.7 . . ?
C14 C13 H13 119.7 . . ?
C13 C14 C15 123.6(6) . . ?
C13 C14 C19 118.2(5) . . ?
C15 C14 C19 118.1(6) . . ?
C16 C15 C14 121.6(6) . . ?
C16 C15 H15 119.2 . . ?
C14 C15 H15 119.2 . . ?
C15 C16 C17 119.7(6) . . ?
C15 C16 H16 120.1 . . ?
C17 C16 H16 120.1 . . ?
C18 C17 C16 121.3(6) . . ?
C18 C17 H17 119.3 . . ?
C16 C17 H17 119.3 . . ?
C17 C18 C19 120.3(6) . . ?
C17 C18 H18 119.8 . . ?
C19 C18 H18 119.8 . . ?
C18 C19 N1 120.6(5) . . ?
C18 C19 C14 118.9(5) . . ?
N1 C19 C14 120.5(5) . . ?
C11 C20 P1 108.6(3) . . ?
C11 C20 H20A 110.0 . . ?
P1 C20 H20A 110.0 . . ?
C11 C20 H20B 110.0 . . ?
P1 C20 H20B 110.0 . . ?
H20A C20 H20B 108.4 . . ?
C23 C21 C22 110.3(4) . . ?
C23 C21 P1 112.3(3) . . ?
C22 C21 P1 112.9(3) . . ?
C23 C21 H21 107.0 . . ?
C22 C21 H21 107.0 . . ?
P1 C21 H21 107.0 . . ?
C21 C22 H22A 109.5 . . ?
C21 C22 H22B 109.5 . . ?
H22A C22 H22B 109.5 . . ?
C21 C22 H22C 109.5 . . ?
H22A C22 H22C 109.5 . . ?
H22B C22 H22C 109.5 . . ?
C21 C23 H23A 109.5 . . ?
C21 C23 H23B 109.5 . . ?
H23A C23 H23B 109.5 . . ?
C21 C23 H23C 109.5 . . ?
H23A C23 H23C 109.5 . . ?
H23B C23 H23C 109.5 . . ?
C26 C24 C25 109.7(4) . . ?
C26 C24 P1 113.3(3) . . ?
C25 C24 P1 112.7(3) . . ?
C26 C24 H24 106.9 . . ?
C25 C24 H24 106.9 . . ?
P1 C24 H24 106.9 . . ?
C24 C25 H25A 109.5 . . ?
C24 C25 H25B 109.5 . . ?
H25A C25 H25B 109.5 . . ?
C24 C25 H25C 109.5 . . ?
H25A C25 H25C 109.5 . . ?
H25B C25 H25C 109.5 . . ?
C24 C26 H26A 109.5 . . ?
C24 C26 H26B 109.5 . . ?
H26A C26 H26B 109.5 . . ?
C24 C26 H26C 109.5 . . ?
H26A C26 H26C 109.5 . . ?
H26B C26 H26C 109.5 . . ?
C28 C27 C32 115.2(4) . . ?
C28 C27 B1 124.9(4) . . ?
C32 C27 B1 119.8(4) . . ?
C29 C28 C27 123.0(4) . . ?
C29 C28 H28 118.5 . . ?
C27 C28 H28 118.5 . . ?
C28 C29 C30 120.5(4) . . ?
C28 C29 C33 120.0(4) . . ?
C30 C29 C33 119.5(4) . . ?
C31 C30 C29 118.5(4) . . ?
C31 C30 H30 120.8 . . ?
C29 C30 H30 120.8 . . ?
C30 C31 C32 120.3(4) . . ?
C30 C31 C34 119.5(4) . . ?
C32 C31 C34 120.1(4) . . ?
C31 C32 C27 122.6(4) . . ?
C31 C32 H32 118.7 . . ?
C27 C32 H32 118.7 . . ?
F1 C33 F3 107.4(4) . . ?
F1 C33 F2 105.2(4) . . ?
F3 C33 F2 104.2(4) . . ?
F1 C33 C29 113.0(4) . . ?
F3 C33 C29 114.2(4) . . ?
F2 C33 C29 112.0(4) . . ?
F5 C34 F6 106.4(4) . . ?
F5 C34 F4 106.1(4) . . ?
F6 C34 F4 104.7(4) . . ?
F5 C34 C31 113.4(4) . . ?
F6 C34 C31 113.4(4) . . ?
F4 C34 C31 112.1(4) . . ?
C36 C35 C40 115.6(4) . . ?
C36 C35 B1 123.5(4) . . ?
C40 C35 B1 120.3(4) . . ?
C35 C36 C37 122.2(4) . . ?
C35 C36 H36 118.9 . . ?
C37 C36 H36 118.9 . . ?
C38 C37 C36 120.8(4) . . ?
C38 C37 C41 120.7(4) . . ?
C36 C37 C41 118.4(4) . . ?
C37 C38 C39 117.9(4) . . ?
C37 C38 H38 121.1 . . ?
C39 C38 H38 121.1 . . ?
C40 C39 C38 120.9(4) . . ?
C40 C39 C42 118.1(4) . . ?
C38 C39 C42 121.0(4) . . ?
C39 C40 C35 122.6(4) . . ?
C39 C40 H40 118.7 . . ?
C35 C40 H40 118.7 . . ?
F8 C41 F9 106.9(4) . . ?
F8 C41 F7 105.3(4) . . ?
F9 C41 F7 105.8(4) . . ?
F8 C41 C37 113.3(4) . . ?
F9 C41 C37 112.8(4) . . ?
F7 C41 C37 112.2(4) . . ?
F12B C42 F10A 119.4(12) . . ?
F12B C42 F11A 30.2(10) . . ?
F10A C42 F11A 108.4(5) . . ?
F12B C42 F12A 73.1(11) . . ?
F10A C42 F12A 107.3(5) . . ?
F11A C42 F12A 103.2(5) . . ?
F12B C42 F10B 109.3(13) . . ?
F10A C42 F10B 70.4(8) . . ?
F11A C42 F10B 135.2(8) . . ?
F12A C42 F10B 42.6(7) . . ?
F12B C42 F11B 108.0(14) . . ?
F10A C42 F11B 29.4(7) . . ?
F11A C42 F11B 86.3(8) . . ?
F12A C42 F11B 132.9(9) . . ?
F10B C42 F11B 99.7(11) . . ?
F12B C42 C39 120.5(11) . . ?
F10A C42 C39 115.1(4) . . ?
F11A C42 C39 110.5(4) . . ?
F12A C42 C39 111.7(4) . . ?
F10B C42 C39 109.8(7) . . ?
F11B C42 C39 107.5(9) . . ?
C48 C43 C44 115.7(4) . . ?
C48 C43 B1 123.1(4) . . ?
C44 C43 B1 120.7(4) . . ?
C45 C44 C43 122.0(4) . . ?
C45 C44 H44 119.0 . . ?
C43 C44 H44 119.0 . . ?
C46 C45 C44 120.5(4) . . ?
C46 C45 C49 119.1(4) . . ?
C44 C45 C49 120.3(4) . . ?
C45 C46 C47 118.8(4) . . ?
C45 C46 H46 120.6 . . ?
C47 C46 H46 120.6 . . ?
C46 C47 C48 120.1(4) . . ?
C46 C47 C50 120.5(4) . . ?
C48 C47 C50 119.3(4) . . ?
C43 C48 C47 122.8(4) . . ?
C43 C48 H48 118.6 . . ?
C47 C48 H48 118.6 . . ?
F13 C49 F14 106.6(3) . . ?
F13 C49 F15 106.3(3) . . ?
F14 C49 F15 105.5(3) . . ?
F13 C49 C45 113.4(3) . . ?
F14 C49 C45 112.7(3) . . ?
F15 C49 C45 111.8(3) . . ?
F18B C50 F18A 65.3(16) . . ?
F18B C50 F16A 122.6(16) . . ?
F18A C50 F16A 109.7(5) . . ?
F18B C50 F17B 107(2) . . ?
F18A C50 F17B 122.2(17) . . ?
F16A C50 F17B 23.7(12) . . ?
F18B C50 F17A 39.1(15) . . ?
F18A C50 F17A 103.8(4) . . ?
F16A C50 F17A 104.7(4) . . ?
F17B C50 F17A 81.9(13) . . ?
F18B C50 C47 122.3(16) . . ?
F18A C50 C47 113.7(4) . . ?
F16A C50 C47 111.9(5) . . ?
F17B C50 C47 116.5(17) . . ?
F17A C50 C47 112.2(4) . . ?
F18B C50 F16B 108.6(18) . . ?
F18A C50 F16B 49.4(11) . . ?
F16A C50 F16B 67.1(11) . . ?
F17B C50 F16B 88.3(17) . . ?
F17A C50 F16B 138.1(10) . . ?
C47 C50 F16B 108.7(10) . . ?
C56 C51 C52 114.6(4) . . ?
C56 C51 B1 121.7(4) . . ?
C52 C51 B1 122.6(4) . . ?
C53 C52 C51 122.7(4) . . ?
C53 C52 H52 118.7 . . ?
C51 C52 H52 118.7 . . ?
C52 C53 C54 120.4(4) . . ?
C52 C53 C57 119.4(4) . . ?
C54 C53 C57 120.2(4) . . ?
C55 C54 C53 118.4(4) . . ?
C55 C54 H54 120.8 . . ?
C53 C54 H54 120.8 . . ?
C54 C55 C56 120.4(4) . . ?
C54 C55 C58 119.7(4) . . ?
C56 C55 C58 119.8(4) . . ?
C55 C56 C51 123.4(4) . . ?
C55 C56 H56 118.3 . . ?
C51 C56 H56 118.3 . . ?
F20 C57 F21 106.6(4) . . ?
F20 C57 F19 106.1(4) . . ?
F21 C57 F19 105.0(4) . . ?
F20 C57 C53 113.3(4) . . ?
F21 C57 C53 113.1(4) . . ?
F19 C57 C53 112.1(4) . . ?
F23 C58 F24 107.8(5) . . ?
F23 C58 F22 105.5(5) . . ?
F24 C58 F22 105.4(4) . . ?
F23 C58 C55 112.3(4) . . ?
F24 C58 C55 113.2(4) . . ?
F22 C58 C55 112.1(4) . . ?
C51 B1 C43 113.9(3) . . ?
C51 B1 C27 113.3(4) . . ?
C43 B1 C27 105.7(3) . . ?
C51 B1 C35 100.6(3) . . ?
C43 B1 C35 113.7(3) . . ?
C27 B1 C35 109.7(3) . . ?

loop_
_geom_bond_atom_site_label_1
_geom_bond_atom_site_label_2
_geom_bond_distance
_geom_bond_site_symmetry_2
_geom_bond_publ_flag
Ru1 N1 2.173(4) . ?
Ru1 C2 2.183(4) . ?
Ru1 C4 2.185(5) . ?
Ru1 C3 2.203(4) . ?
Ru1 C1 2.231(5) . ?
Ru1 C5 2.232(5) . ?
Ru1 P1 2.2902(13) . ?
Ru1 H1 1.69(5) . ?
Ru1 H2 1.66(5) . ?
P1 C20 1.841(5) . ?
P1 C21 1.846(5) . ?
P1 C24 1.855(4) . ?
N1 C11 1.330(6) . ?
N1 C19 1.398(6) . ?
C1 C5 1.390(6) . ?
C1 C2 1.434(7) . ?
C1 C6 1.501(7) . ?
C2 C3 1.437(7) . ?
C2 C7 1.493(7) . ?
C3 C4 1.406(7) . ?
C3 C8 1.504(7) . ?
C4 C5 1.440(7) . ?
C4 C9 1.497(7) . ?
C5 C10 1.506(7) . ?
C6 H6A 0.9800 . ?
C6 H6B 0.9800 . ?
C6 H6C 0.9800 . ?
C7 H7A 0.9800 . ?
C7 H7B 0.9800 . ?
C7 H7C 0.9800 . ?
C8 H8A 0.9800 . ?
C8 H8B 0.9800 . ?
C8 H8C 0.9800 . ?
C9 H9A 0.9800 . ?
C9 H9B 0.9800 . ?
C9 H9C 0.9800 . ?
C10 H10A 0.9800 . ?
C10 H10B 0.9800 . ?
C10 H10C 0.9800 . ?
C11 C12 1.413(7) . ?
C11 C20 1.505(7) . ?
C12 C13 1.357(8) . ?
C12 H12 0.9500 . ?
C13 C14 1.387(8) . ?
C13 H13 0.9500 . ?
C14 C15 1.412(8) . ?
C14 C19 1.427(7) . ?
C15 C16 1.343(9) . ?
C15 H15 0.9500 . ?
C16 C17 1.393(9) . ?
C16 H16 0.9500 . ?
C17 C18 1.364(7) . ?
C17 H17 0.9500 . ?
C18 C19 1.396(7) . ?
C18 H18 0.9500 . ?
C20 H20A 0.9900 . ?
C20 H20B 0.9900 . ?
C21 C23 1.525(7) . ?
C21 C22 1.528(6) . ?
C21 H21 1.0000 . ?
C22 H22A 0.9800 . ?
C22 H22B 0.9800 . ?
C22 H22C 0.9800 . ?
C23 H23A 0.9800 . ?
C23 H23B 0.9800 . ?
C23 H23C 0.9800 . ?
C24 C26 1.521(6) . ?
C24 C25 1.523(6) . ?
C24 H24 1.0000 . ?
C25 H25A 0.9800 . ?
C25 H25B 0.9800 . ?
C25 H25C 0.9800 . ?
C26 H26A 0.9800 . ?
C26 H26B 0.9800 . ?
C26 H26C 0.9800 . ?
F1 C33 1.311(5) . ?
F2 C33 1.331(5) . ?
F3 C33 1.320(5) . ?
F4 C34 1.336(5) . ?
F5 C34 1.303(5) . ?
F6 C34 1.328(6) . ?
F7 C41 1.344(5) . ?
F8 C41 1.339(5) . ?
F9 C41 1.341(5) . ?
F10A C42 1.299(6) . ?
F11A C42 1.348(7) . ?
F12A C42 1.347(6) . ?
F13 C49 1.328(5) . ?
F14 C49 1.339(5) . ?
F15 C49 1.345(5) . ?
F16A C50 1.330(7) . ?
F17A C50 1.344(6) . ?
F18A C50 1.325(6) . ?
F19 C57 1.340(6) . ?
F20 C57 1.318(5) . ?
F21 C57 1.338(6) . ?
F22 C58 1.325(5) . ?
F23 C58 1.294(6) . ?
F24 C58 1.301(5) . ?
F10B C42 1.36(2) . ?
F11B C42 1.43(2) . ?
F12B C42 1.23(3) . ?
F16B C50 1.51(3) . ?
F17B C50 1.34(4) . ?
F18B C50 1.13(4) . ?
C27 C28 1.390(6) . ?
C27 C32 1.411(6) . ?
C27 B1 1.637(6) . ?
C28 C29 1.378(6) . ?
C28 H28 0.9500 . ?
C29 C30 1.393(6) . ?
C29 C33 1.486(6) . ?
C30 C31 1.382(6) . ?
C30 H30 0.9500 . ?
C31 C32 1.386(6) . ?
C31 C34 1.485(6) . ?
C32 H32 0.9500 . ?
C35 C36 1.394(6) . ?
C35 C40 1.395(6) . ?
C35 B1 1.651(6) . ?
C36 C37 1.395(6) . ?
C36 H36 0.9500 . ?
C37 C38 1.378(6) . ?
C37 C41 1.486(6) . ?
C38 C39 1.387(6) . ?
C38 H38 0.9500 . ?
C39 C40 1.381(6) . ?
C39 C42 1.496(6) . ?
C40 H40 0.9500 . ?
C43 C48 1.383(6) . ?
C43 C44 1.412(6) . ?
C43 B1 1.635(6) . ?
C44 C45 1.388(6) . ?
C44 H44 0.9500 . ?
C45 C46 1.376(6) . ?
C45 C49 1.496(6) . ?
C46 C47 1.385(6) . ?
C46 H46 0.9500 . ?
C47 C48 1.390(6) . ?
C47 C50 1.485(6) . ?
C48 H48 0.9500 . ?
C51 C56 1.402(6) . ?
C51 C52 1.403(6) . ?
C51 B1 1.633(6) . ?
C52 C53 1.388(6) . ?
C52 H52 0.9500 . ?
C53 C54 1.391(6) . ?
C53 C57 1.487(6) . ?
C54 C55 1.378(6) . ?
C54 H54 0.9500 . ?
C55 C56 1.379(6) . ?
C55 C58 1.497(6) . ?
C56 H56 0.9500 . ?

loop_
_geom_torsion_atom_site_label_1
_geom_torsion_atom_site_label_2
_geom_torsion_atom_site_label_3
_geom_torsion_atom_site_label_4
_geom_torsion
_geom_torsion_site_symmetry_1
_geom_torsion_site_symmetry_2
_geom_torsion_site_symmetry_3
_geom_torsion_site_symmetry_4
_geom_torsion_publ_flag
N1 Ru1 P1 C20 34.51(18) . . . . ?
C2 Ru1 P1 C20 -65.7(2) . . . . ?
C4 Ru1 P1 C20 -135.4(2) . . . . ?
C3 Ru1 P1 C20 -104.7(2) . . . . ?
C1 Ru1 P1 C20 -44.8(3) . . . . ?
C5 Ru1 P1 C20 -115.5(5) . . . . ?
N1 Ru1 P1 C21 146.3(2) . . . . ?
C2 Ru1 P1 C21 46.1(2) . . . . ?
C4 Ru1 P1 C21 -23.5(3) . . . . ?
C3 Ru1 P1 C21 7.1(2) . . . . ?
C1 Ru1 P1 C21 67.0(3) . . . . ?
C5 Ru1 P1 C21 -3.7(5) . . . . ?
N1 Ru1 P1 C24 -78.57(19) . . . . ?
C2 Ru1 P1 C24 -178.7(2) . . . . ?
C4 Ru1 P1 C24 111.6(2) . . . . ?
C3 Ru1 P1 C24 142.2(2) . . . . ?
C1 Ru1 P1 C24 -157.8(3) . . . . ?
C5 Ru1 P1 C24 131.4(5) . . . . ?
C2 Ru1 N1 C11 72.4(3) . . . . ?
C4 Ru1 N1 C11 128.9(4) . . . . ?
C3 Ru1 N1 C11 61.1(4) . . . . ?
C1 Ru1 N1 C11 109.2(3) . . . . ?
C5 Ru1 N1 C11 138.1(3) . . . . ?
P1 Ru1 N1 C11 -32.7(3) . . . . ?
C2 Ru1 N1 C19 -102.0(3) . . . . ?
C4 Ru1 N1 C19 -45.6(5) . . . . ?
C3 Ru1 N1 C19 -113.4(4) . . . . ?
C1 Ru1 N1 C19 -65.2(3) . . . . ?
C5 Ru1 N1 C19 -36.3(4) . . . . ?
P1 Ru1 N1 C19 152.8(3) . . . . ?
N1 Ru1 C1 C5 132.7(3) . . . . ?
C2 Ru1 C1 C5 -119.2(4) . . . . ?
C4 Ru1 C1 C5 -37.5(3) . . . . ?
C3 Ru1 C1 C5 -79.8(3) . . . . ?
P1 Ru1 C1 C5 -152.9(2) . . . . ?
N1 Ru1 C1 C2 -108.1(3) . . . . ?
C4 Ru1 C1 C2 81.7(3) . . . . ?
C3 Ru1 C1 C2 39.3(3) . . . . ?
C5 Ru1 C1 C2 119.2(4) . . . . ?
P1 Ru1 C1 C2 -33.7(4) . . . . ?
N1 Ru1 C1 C6 9.1(5) . . . . ?
C2 Ru1 C1 C6 117.2(6) . . . . ?
C4 Ru1 C1 C6 -161.2(6) . . . . ?
C3 Ru1 C1 C6 156.5(6) . . . . ?
C5 Ru1 C1 C6 -123.6(6) . . . . ?
P1 Ru1 C1 C6 83.5(5) . . . . ?
C5 C1 C2 C3 -2.9(5) . . . . ?
C6 C1 C2 C3 174.1(4) . . . . ?
Ru1 C1 C2 C3 -64.1(3) . . . . ?
C5 C1 C2 C7 -170.5(4) . . . . ?
C6 C1 C2 C7 6.4(7) . . . . ?
Ru1 C1 C2 C7 128.2(5) . . . . ?
C5 C1 C2 Ru1 61.3(3) . . . . ?
C6 C1 C2 Ru1 -121.8(4) . . . . ?
N1 Ru1 C2 C1 77.1(3) . . . . ?
C4 Ru1 C2 C1 -78.4(3) . . . . ?
C3 Ru1 C2 C1 -114.7(4) . . . . ?
C5 Ru1 C2 C1 -35.6(3) . . . . ?
P1 Ru1 C2 C1 158.7(2) . . . . ?
N1 Ru1 C2 C3 -168.2(3) . . . . ?
C4 Ru1 C2 C3 36.3(3) . . . . ?
C1 Ru1 C2 C3 114.7(4) . . . . ?
C5 Ru1 C2 C3 79.1(3) . . . . ?
P1 Ru1 C2 C3 -86.7(3) . . . . ?
N1 Ru1 C2 C7 -46.6(6) . . . . ?
C4 Ru1 C2 C7 158.0(6) . . . . ?
C3 Ru1 C2 C7 121.7(7) . . . . ?
C1 Ru1 C2 C7 -123.6(7) . . . . ?
C5 Ru1 C2 C7 -159.2(6) . . . . ?
P1 Ru1 C2 C7 35.0(6) . . . . ?
C1 C2 C3 C4 4.5(5) . . . . ?
C7 C2 C3 C4 172.2(4) . . . . ?
Ru1 C2 C3 C4 -60.5(3) . . . . ?
C1 C2 C3 C8 -169.2(4) . . . . ?
C7 C2 C3 C8 -1.4(7) . . . . ?
Ru1 C2 C3 C8 125.9(5) . . . . ?
C1 C2 C3 Ru1 65.0(3) . . . . ?
C7 C2 C3 Ru1 -127.2(5) . . . . ?
N1 Ru1 C3 C4 137.0(3) . . . . ?
C2 Ru1 C3 C4 119.0(4) . . . . ?
C1 Ru1 C3 C4 80.0(3) . . . . ?
C5 Ru1 C3 C4 38.9(3) . . . . ?
P1 Ru1 C3 C4 -137.7(3) . . . . ?
N1 Ru1 C3 C2 18.0(4) . . . . ?
C4 Ru1 C3 C2 -119.0(4) . . . . ?
C1 Ru1 C3 C2 -39.0(3) . . . . ?
C5 Ru1 C3 C2 -80.1(3) . . . . ?
P1 Ru1 C3 C2 103.4(3) . . . . ?
N1 Ru1 C3 C8 -103.1(6) . . . . ?
C2 Ru1 C3 C8 -121.2(6) . . . . ?
C4 Ru1 C3 C8 119.9(7) . . . . ?
C1 Ru1 C3 C8 -160.2(6) . . . . ?
C5 Ru1 C3 C8 158.7(6) . . . . ?
P1 Ru1 C3 C8 -17.8(5) . . . . ?
C2 C3 C4 C5 -4.3(5) . . . . ?
C8 C3 C4 C5 169.4(4) . . . . ?
Ru1 C3 C4 C5 -64.5(3) . . . . ?
C2 C3 C4 C9 -175.5(4) . . . . ?
C8 C3 C4 C9 -1.7(8) . . . . ?
Ru1 C3 C4 C9 124.3(5) . . . . ?
C2 C3 C4 Ru1 60.2(3) . . . . ?
C8 C3 C4 Ru1 -126.1(5) . . . . ?
N1 Ru1 C4 C3 -102.0(4) . . . . ?
C2 Ru1 C4 C3 -37.1(3) . . . . ?
C1 Ru1 C4 C3 -79.8(3) . . . . ?
C5 Ru1 C4 C3 -115.6(4) . . . . ?
P1 Ru1 C4 C3 55.3(3) . . . . ?
N1 Ru1 C4 C5 13.6(5) . . . . ?
C2 Ru1 C4 C5 78.5(3) . . . . ?
C3 Ru1 C4 C5 115.6(4) . . . . ?
C1 Ru1 C4 C5 35.8(3) . . . . ?
P1 Ru1 C4 C5 171.0(2) . . . . ?
N1 Ru1 C4 C9 135.5(5) . . . . ?
C2 Ru1 C4 C9 -159.6(6) . . . . ?
C3 Ru1 C4 C9 -122.4(7) . . . . ?
C1 Ru1 C4 C9 157.7(6) . . . . ?
C5 Ru1 C4 C9 121.9(6) . . . . ?
P1 Ru1 C4 C9 -67.1(6) . . . . ?
C2 C1 C5 C4 0.2(5) . . . . ?
C6 C1 C5 C4 -176.5(4) . . . . ?
Ru1 C1 C5 C4 59.8(3) . . . . ?
C2 C1 C5 C10 175.3(5) . . . . ?
C6 C1 C5 C10 -1.4(8) . . . . ?
Ru1 C1 C5 C10 -125.1(5) . . . . ?
C2 C1 C5 Ru1 -59.6(3) . . . . ?
C6 C1 C5 Ru1 123.6(5) . . . . ?
C3 C4 C5 C1 2.6(5) . . . . ?
C9 C4 C5 C1 173.8(5) . . . . ?
Ru1 C4 C5 C1 -61.5(3) . . . . ?
C3 C4 C5 C10 -172.8(4) . . . . ?
C9 C4 C5 C10 -1.6(7) . . . . ?
Ru1 C4 C5 C10 123.2(5) . . . . ?
C3 C4 C5 Ru1 64.0(3) . . . . ?
C9 C4 C5 Ru1 -124.7(5) . . . . ?
N1 Ru1 C5 C1 -54.7(3) . . . . ?
C2 Ru1 C5 C1 37.1(3) . . . . ?
C4 Ru1 C5 C1 118.6(4) . . . . ?
C3 Ru1 C5 C1 80.5(3) . . . . ?
P1 Ru1 C5 C1 92.4(5) . . . . ?
N1 Ru1 C5 C4 -173.3(2) . . . . ?
C2 Ru1 C5 C4 -81.5(3) . . . . ?
C3 Ru1 C5 C4 -38.2(3) . . . . ?
C1 Ru1 C5 C4 -118.6(4) . . . . ?
P1 Ru1 C5 C4 -26.2(6) . . . . ?
N1 Ru1 C5 C10 69.8(5) . . . . ?
C2 Ru1 C5 C10 161.6(6) . . . . ?
C4 Ru1 C5 C10 -116.9(6) . . . . ?
C3 Ru1 C5 C10 -155.1(6) . . . . ?
C1 Ru1 C5 C10 124.5(7) . . . . ?
P1 Ru1 C5 C10 -143.1(5) . . . . ?
C19 N1 C11 C12 5.7(6) . . . . ?
Ru1 N1 C11 C12 -169.0(3) . . . . ?
C19 N1 C11 C20 -171.5(4) . . . . ?
Ru1 N1 C11 C20 13.8(5) . . . . ?
N1 C11 C12 C13 -2.2(7) . . . . ?
C20 C11 C12 C13 174.9(4) . . . . ?
C11 C12 C13 C14 -1.9(7) . . . . ?
C12 C13 C14 C15 -176.1(5) . . . . ?
C12 C13 C14 C19 2.1(7) . . . . ?
C13 C14 C15 C16 177.1(5) . . . . ?
C19 C14 C15 C16 -1.0(8) . . . . ?
C14 C15 C16 C17 1.2(9) . . . . ?
C15 C16 C17 C18 -1.1(9) . . . . ?
C16 C17 C18 C19 0.8(8) . . . . ?
C17 C18 C19 N1 -179.6(4) . . . . ?
C17 C18 C19 C14 -0.6(7) . . . . ?
C11 N1 C19 C18 173.7(4) . . . . ?
Ru1 N1 C19 C18 -11.9(6) . . . . ?
C11 N1 C19 C14 -5.3(6) . . . . ?
Ru1 N1 C19 C14 169.1(3) . . . . ?
C13 C14 C19 C18 -177.5(5) . . . . ?
C15 C14 C19 C18 0.7(7) . . . . ?
C13 C14 C19 N1 1.5(7) . . . . ?
C15 C14 C19 N1 179.7(4) . . . . ?
N1 C11 C20 P1 20.3(5) . . . . ?
C12 C11 C20 P1 -156.9(3) . . . . ?
C21 P1 C20 C11 -168.6(3) . . . . ?
C24 P1 C20 C11 82.4(3) . . . . ?
Ru1 P1 C20 C11 -39.9(3) . . . . ?
C20 P1 C21 C23 -172.9(3) . . . . ?
C24 P1 C21 C23 -62.5(4) . . . . ?
Ru1 P1 C21 C23 77.5(4) . . . . ?
C20 P1 C21 C22 -47.4(4) . . . . ?
C24 P1 C21 C22 63.0(4) . . . . ?
Ru1 P1 C21 C22 -156.9(3) . . . . ?
C20 P1 C24 C26 -39.9(4) . . . . ?
C21 P1 C24 C26 -147.9(3) . . . . ?
Ru1 P1 C24 C26 68.7(3) . . . . ?
C20 P1 C24 C25 -165.1(3) . . . . ?
C21 P1 C24 C25 86.9(4) . . . . ?
Ru1 P1 C24 C25 -56.5(4) . . . . ?
C32 C27 C28 C29 -1.4(6) . . . . ?
B1 C27 C28 C29 -177.5(4) . . . . ?
C27 C28 C29 C30 0.7(6) . . . . ?
C27 C28 C29 C33 179.7(4) . . . . ?
C28 C29 C30 C31 1.0(6) . . . . ?
C33 C29 C30 C31 -178.1(4) . . . . ?
C29 C30 C31 C32 -1.8(6) . . . . ?
C29 C30 C31 C34 -178.5(4) . . . . ?
C30 C31 C32 C27 1.0(6) . . . . ?
C34 C31 C32 C27 177.6(4) . . . . ?
C28 C27 C32 C31 0.6(6) . . . . ?
B1 C27 C32 C31 176.9(4) . . . . ?
C28 C29 C33 F1 35.9(6) . . . . ?
C30 C29 C33 F1 -145.1(4) . . . . ?
C28 C29 C33 F3 159.1(4) . . . . ?
C30 C29 C33 F3 -21.8(6) . . . . ?
C28 C29 C33 F2 -82.7(5) . . . . ?
C30 C29 C33 F2 96.4(5) . . . . ?
C30 C31 C34 F5 81.1(5) . . . . ?
C32 C31 C34 F5 -95.5(5) . . . . ?
C30 C31 C34 F6 -157.4(4) . . . . ?
C32 C31 C34 F6 26.0(6) . . . . ?
C30 C31 C34 F4 -39.0(6) . . . . ?
C32 C31 C34 F4 144.3(4) . . . . ?
C40 C35 C36 C37 -0.2(6) . . . . ?
B1 C35 C36 C37 -171.2(4) . . . . ?
C35 C36 C37 C38 0.5(6) . . . . ?
C35 C36 C37 C41 176.6(4) . . . . ?
C36 C37 C38 C39 0.3(6) . . . . ?
C41 C37 C38 C39 -175.8(4) . . . . ?
C37 C38 C39 C40 -1.3(6) . . . . ?
C37 C38 C39 C42 178.3(4) . . . . ?
C38 C39 C40 C35 1.6(6) . . . . ?
C42 C39 C40 C35 -177.9(4) . . . . ?
C36 C35 C40 C39 -0.9(6) . . . . ?
B1 C35 C40 C39 170.5(4) . . . . ?
C38 C37 C41 F8 -140.3(4) . . . . ?
C36 C37 C41 F8 43.6(5) . . . . ?
C38 C37 C41 F9 -18.7(6) . . . . ?
C36 C37 C41 F9 165.2(4) . . . . ?
C38 C37 C41 F7 100.6(5) . . . . ?
C36 C37 C41 F7 -75.5(5) . . . . ?
C40 C39 C42 F12B -25.6(15) . . . . ?
C38 C39 C42 F12B 154.9(14) . . . . ?
C40 C39 C42 F10A 179.7(5) . . . . ?
C38 C39 C42 F10A 0.1(7) . . . . ?
C40 C39 C42 F11A -57.2(6) . . . . ?
C38 C39 C42 F11A 123.2(5) . . . . ?
C40 C39 C42 F12A 57.0(6) . . . . ?
C38 C39 C42 F12A -122.6(5) . . . . ?
C40 C39 C42 F10B 102.7(10) . . . . ?
C38 C39 C42 F10B -76.8(11) . . . . ?
C40 C39 C42 F11B -149.8(10) . . . . ?
C38 C39 C42 F11B 30.7(11) . . . . ?
C48 C43 C44 C45 0.5(6) . . . . ?
B1 C43 C44 C45 172.5(4) . . . . ?
C43 C44 C45 C46 -0.1(6) . . . . ?
C43 C44 C45 C49 -176.6(4) . . . . ?
C44 C45 C46 C47 -0.2(6) . . . . ?
C49 C45 C46 C47 176.4(4) . . . . ?
C45 C46 C47 C48 0.1(7) . . . . ?
C45 C46 C47 C50 -178.9(4) . . . . ?
C44 C43 C48 C47 -0.6(6) . . . . ?
B1 C43 C48 C47 -172.4(4) . . . . ?
C46 C47 C48 C43 0.4(7) . . . . ?
C50 C47 C48 C43 179.3(4) . . . . ?
C46 C45 C49 F13 155.1(4) . . . . ?
C44 C45 C49 F13 -28.3(6) . . . . ?
C46 C45 C49 F14 33.9(5) . . . . ?
C44 C45 C49 F14 -149.5(4) . . . . ?
C46 C45 C49 F15 -84.7(5) . . . . ?
C44 C45 C49 F15 91.8(5) . . . . ?
C46 C47 C50 F18B 82(2) . . . . ?
C48 C47 C50 F18B -97(2) . . . . ?
C46 C47 C50 F18A 7.0(7) . . . . ?
C48 C47 C50 F18A -171.9(5) . . . . ?
C46 C47 C50 F16A -118.0(5) . . . . ?
C48 C47 C50 F16A 63.0(6) . . . . ?
C46 C47 C50 F17B -143.5(15) . . . . ?
C48 C47 C50 F17B 37.5(16) . . . . ?
C46 C47 C50 F17A 124.6(5) . . . . ?
C48 C47 C50 F17A -54.4(6) . . . . ?
C46 C47 C50 F16B -45.9(14) . . . . ?
C48 C47 C50 F16B 135.2(13) . . . . ?
C56 C51 C52 C53 -1.4(6) . . . . ?
B1 C51 C52 C53 166.8(4) . . . . ?
C51 C52 C53 C54 1.5(6) . . . . ?
C51 C52 C53 C57 -177.9(4) . . . . ?
C52 C53 C54 C55 -0.1(6) . . . . ?
C57 C53 C54 C55 179.3(4) . . . . ?
C53 C54 C55 C56 -1.3(6) . . . . ?
C53 C54 C55 C58 179.9(4) . . . . ?
C54 C55 C56 C51 1.4(7) . . . . ?
C58 C55 C56 C51 -179.7(4) . . . . ?
C52 C51 C56 C55 -0.1(6) . . . . ?
B1 C51 C56 C55 -168.3(4) . . . . ?
C52 C53 C57 F20 163.1(4) . . . . ?
C54 C53 C57 F20 -16.3(7) . . . . ?
C52 C53 C57 F21 -75.5(6) . . . . ?
C54 C53 C57 F21 105.1(5) . . . . ?
C52 C53 C57 F19 43.0(6) . . . . ?
C54 C53 C57 F19 -136.4(4) . . . . ?
C54 C55 C58 F23 -95.8(6) . . . . ?
C56 C55 C58 F23 85.4(6) . . . . ?
C54 C55 C58 F24 141.8(5) . . . . ?
C56 C55 C58 F24 -37.0(6) . . . . ?
C54 C55 C58 F22 22.7(6) . . . . ?
C56 C55 C58 F22 -156.1(4) . . . . ?
C56 C51 B1 C43 -157.3(4) . . . . ?
C52 C51 B1 C43 35.4(5) . . . . ?
C56 C51 B1 C27 -36.3(5) . . . . ?
C52 C51 B1 C27 156.4(4) . . . . ?
C56 C51 B1 C35 80.7(4) . . . . ?
C52 C51 B1 C35 -86.6(4) . . . . ?
C48 C43 B1 C51 -145.6(4) . . . . ?
C44 C43 B1 C51 43.0(5) . . . . ?
C48 C43 B1 C27 89.3(5) . . . . ?
C44 C43 B1 C27 -82.1(4) . . . . ?
C48 C43 B1 C35 -31.2(5) . . . . ?
C44 C43 B1 C35 157.4(4) . . . . ?
C28 C27 B1 C51 -28.4(6) . . . . ?
C32 C27 B1 C51 155.6(4) . . . . ?
C28 C27 B1 C43 97.1(4) . . . . ?
C32 C27 B1 C43 -78.9(4) . . . . ?
C28 C27 B1 C35 -139.9(4) . . . . ?
C32 C27 B1 C35 44.1(5) . . . . ?
C36 C35 B1 C51 87.2(4) . . . . ?
C40 C35 B1 C51 -83.5(4) . . . . ?
C36 C35 B1 C43 -35.0(5) . . . . ?
C40 C35 B1 C43 154.3(4) . . . . ?
C36 C35 B1 C27 -153.2(4) . . . . ?
C40 C35 B1 C27 36.1(5) . . . . ?
